data_9015984
loop_
_publ_author_name
'Kosoi, A. L.'

_publ_section_title
;
 Structure of babingtonite
;
_journal_name_full Kristallografiya
_journal_page_first 730
_journal_page_last 739
_journal_volume 20
_journal_year 1975
_chemical_formula_sum 'Ca2 Fe2 H O15 Si5'
_chemical_name_mineral Babingtonite
_space_group_IT_number 2
_symmetry_space_group_name_Hall '-P 1'
_symmetry_space_group_name_H-M 'P -1'
_cell_angle_alpha 93.97
_cell_angle_beta 111.53
_cell_angle_gamma 85.25
_cell_length_a 12.234
_cell_length_b 6.707
_cell_length_c 7.682
_cell_formula_units_Z 2
_cell_volume 583.826
_database_code_amcsd 0018478
_exptl_crystal_density_diffrn 3.261
_cod_original_formula_sum 'Ca2 Fe2 Si5 O15 H'
_cod_database_code 9015984

loop_
_space_group_symop_operation_xyz
x,y,z
-x,-y,-z

loop_
_atom_site_label
_atom_site_fract_x
_atom_site_fract_y
_atom_site_fract_z
_atom_site_U_iso_or_equiv
Ca1 0.05830 0.14300 0.33950 0.01089
Ca2 0.47930 0.30370 0.21720 0.01102
Fe1 0.35620 0.06020 0.44960 0.00975
Fe2 0.76450 0.18390 0.31170 0.00874
Si1 0.31310 0.57540 0.35240 0.00697
Si2 0.05320 0.65940 0.26570 0.00747
Si3 0.83550 0.89400 0.00810 0.00836
Si4 0.71320 0.68930 0.22650 0.00709
Si5 0.44490 0.79050 0.13840 0.00646
O1 0.37020 0.62750 0.19110 0.01077
O2 0.37960 0.36610 0.42990 0.00899
O3 0.33780 0.75450 0.52070 0.00925
O4 0.17110 0.56350 0.23900 0.01039
O5 0.08010 0.81500 0.45090 0.01001
O6 0.98710 0.46550 0.28890 0.01127
O7 0.73660 0.74890 0.00390 0.01140
O8 0.85730 0.08210 0.16180 0.00963
O9 0.79820 0.94360 0.78950 0.01115
O10 0.77890 0.47940 0.30170 0.00861
O11 0.75540 0.87520 0.38370 0.00785
O12 0.56830 0.66150 0.14290 0.00709
O13 0.47520 0.97340 0.29730 0.00937
O14 0.38530 0.84300 0.91750 0.01064
O15 0.96720 0.77640 0.06980 0.01039
H 0.89100 0.46300 0.27700 0.04179

loop_
_cod_related_entry_id
_cod_related_entry_database
_cod_related_entry_code
1 AMCSD 0018478
